data_2209325
loop_
_publ_author_name
'Mohd Mustaqim Rosli'
'P. S. Patil'
'Hoong-Kun Fun'
'Ibrahim Abdul Razak'
'S. M. Dharmaprakash'

_publ_section_title
;
 1-(2,4-Dichlorophenyl)-3-(2-furyl)prop-2-en-1-one
;
_journal_coeditor_code SJ2078
_journal_issue 6
_journal_name_full 'Acta Crystallographica Section E'
_journal_page_first o2520
_journal_page_last o2522
_journal_paper_doi 10.1107/S1600536806018794
_journal_volume 62
_journal_year 2006
_chemical_formula_iupac 'C13 H8 Cl2 O2'
_chemical_formula_moiety 'C13 H8 Cl2 O2'
_chemical_formula_sum 'C13 H8 Cl2 O2'
_chemical_formula_weight 267.09
_chemical_name_systematic
;
1-(2,4-Dichlorophenyl)-3-(2-furyl)prop-2-en-1-one
;
_space_group_IT_number 14
_symmetry_cell_setting monoclinic
_symmetry_space_group_name_Hall '-P 2ybc'
_symmetry_space_group_name_H-M 'P 1 21/c 1'
_atom_sites_solution_hydrogens geom
_atom_sites_solution_primary direct
_atom_sites_solution_secondary difmap
_audit_creation_method SHELXL-97
_cell_angle_alpha 90.00
_cell_angle_beta 120.3300(10)
_cell_angle_gamma 90.00
_cell_formula_units_Z 4
_cell_length_a 15.5442(2)
_cell_length_b 3.89390(10)
_cell_length_c 21.6258(3)
_cell_measurement_reflns_used 4615
_cell_measurement_temperature 100.00(10)
_cell_measurement_theta_max 36.73
_cell_measurement_theta_min 3.04
_cell_volume 1129.80(4)
_computing_cell_refinement APEX2
_computing_data_collection 'APEX2 (Bruker, 2005)'
_computing_data_reduction 'SAINT (Bruker, 2005)'
_computing_molecular_graphics SHELXTL
_computing_publication_material 'SHELXTL, PARST (Nardelli, 1995) and Platon (Spek, 2003)'
_computing_structure_refinement SHELXTL
_computing_structure_solution 'SHELXTL (Sheldrick, 1998)'
_diffrn_ambient_temperature 297(2)
_diffrn_detector_area_resol_mean 8.33
_diffrn_measured_fraction_theta_full 0.996
_diffrn_measured_fraction_theta_max 0.996
_diffrn_measurement_device_type 'Bruker SMART APEX2 CCD area-detector'
_diffrn_measurement_method \w
_diffrn_radiation_monochromator graphite
_diffrn_radiation_source 'fine-focus sealed tube'
_diffrn_radiation_type MoK\a
_diffrn_radiation_wavelength 0.71073
_diffrn_reflns_av_R_equivalents 0.0462
_diffrn_reflns_av_sigmaI/netI 0.0453
_diffrn_reflns_limit_h_max 26
_diffrn_reflns_limit_h_min -26
_diffrn_reflns_limit_k_max 6
_diffrn_reflns_limit_k_min -6
_diffrn_reflns_limit_l_max 37
_diffrn_reflns_limit_l_min -37
_diffrn_reflns_number 23831
_diffrn_reflns_theta_full 37.49
_diffrn_reflns_theta_max 37.49
_diffrn_reflns_theta_min 1.52
_diffrn_standards_number 0
_exptl_absorpt_coefficient_mu 0.558
_exptl_absorpt_correction_T_max 0.9453
_exptl_absorpt_correction_T_min 0.8324
_exptl_absorpt_correction_type multi-scan
_exptl_absorpt_process_details '(SADABS; Bruker, 2005)'
_exptl_crystal_colour Yellow
_exptl_crystal_density_diffrn 1.570
_exptl_crystal_density_method 'not measured'
_exptl_crystal_description Block
_exptl_crystal_F_000 544
_exptl_crystal_size_max 0.28
_exptl_crystal_size_mid 0.20
_exptl_crystal_size_min 0.10
_refine_diff_density_max 0.550
_refine_diff_density_min -0.375
_refine_ls_extinction_method none
_refine_ls_goodness_of_fit_ref 1.045
_refine_ls_hydrogen_treatment constr
_refine_ls_matrix_type full
_refine_ls_number_parameters 154
_refine_ls_number_reflns 5944
_refine_ls_number_restraints 0
_refine_ls_restrained_S_all 1.045
_refine_ls_R_factor_all 0.0686
_refine_ls_R_factor_gt 0.0421
_refine_ls_shift/su_max 0.002
_refine_ls_shift/su_mean 0.000
_refine_ls_structure_factor_coef Fsqd
_refine_ls_weighting_details 'calc w=1/[\s^2^(Fo^2^)+(0.0462P)^2^+0.3596P] where P=(Fo^2^+2Fc^2^)/3'
_refine_ls_weighting_scheme calc
_refine_ls_wR_factor_gt 0.0976
_refine_ls_wR_factor_ref 0.1126
_reflns_number_gt 4177
_reflns_number_total 5944
_reflns_threshold_expression I>2\s(I)
_cod_data_source_file sj2078.cif
_cod_data_source_block I
_cod_depositor_comments
;
The following automatic conversions were performed:
'_symmetry_cell_setting' value 'Monoclinic' changed to 'monoclinic'
according to '/home/saulius/struct/CIF-dictionaries/cif_core.dic'
dictionary named 'cif_core.dic' version 2.4.1 from 2010-06-29.

Automatic conversion script
Id: cif_fix_enum 1527 2010-12-29 10:47:43Z saulius 

The following automatic conversions were performed:

'_symmetry_cell_setting' value 'Monoclinic' changed to 'monoclinic'
according to /home/saulius/struct/CIF-dictionaries/cif_core.dic
dictionary named 'cif_core.dic' version 2.4.1 from 2010-06-29.

Automatic conversion script
Id: cif_fix_values 1715 2011-07-08 13:25:40Z adriana 
;
_cod_original_sg_symbol_H-M 'P 21/c'
_cod_database_code 2209325
_cod_database_fobs_code 2209325

loop_
_symmetry_equiv_pos_as_xyz
'x, y, z'
'-x, y+1/2, -z+1/2'
'-x, -y, -z'
'x, -y-1/2, z-1/2'

loop_
_atom_site_type_symbol
_atom_site_label
_atom_site_fract_x
_atom_site_fract_y
_atom_site_fract_z
_atom_site_U_iso_or_equiv
_atom_site_adp_type
_atom_site_calc_flag
_atom_site_refinement_flags
_atom_site_occupancy
Cl Cl1 0.81115(2) -0.29811(9) 0.449248(15) 0.02006(7) Uani d . 1
Cl Cl2 1.09985(2) 0.29367(9) 0.687002(16) 0.02063(7) Uani d . 1
O O1 0.46456(6) -0.0327(2) 0.29223(4) 0.01710(17) Uani d . 1
O O2 0.64489(7) -0.3319(3) 0.55695(5) 0.0240(2) Uani d . 1
C C1 0.38417(9) -0.0549(3) 0.22465(6) 0.0179(2) Uani d . 1
H H1A 0.3807 0.0447 0.1844 0.022 Uiso calc R 1
C C2 0.31004(9) -0.2412(3) 0.22393(6) 0.0174(2) Uani d . 1
H H2A 0.2482 -0.2917 0.1843 0.021 Uiso calc R 1
C C3 0.34594(9) -0.3443(3) 0.29621(6) 0.0170(2) Uani d . 1
H H3A 0.3120 -0.4758 0.3130 0.020 Uiso calc R 1
C C4 0.43984(9) -0.2124(3) 0.33598(6) 0.0156(2) Uani d . 1
C C5 0.51268(9) -0.2482(3) 0.41011(6) 0.0164(2) Uani d . 1
H H5A 0.4938 -0.3704 0.4383 0.020 Uiso calc R 1
C C6 0.60637(9) -0.1217(3) 0.44323(6) 0.0169(2) Uani d . 1
H H6A 0.6284 0.0073 0.4177 0.020 Uiso calc R 1
C C7 0.67310(9) -0.1893(3) 0.51980(6) 0.0166(2) Uani d . 1
C C8 0.77994(9) -0.0684(3) 0.55664(6) 0.0150(2) Uani d . 1
C C9 0.81669(9) 0.0782(3) 0.62447(6) 0.0168(2) Uani d . 1
H H9A 0.7745 0.0976 0.6431 0.020 Uiso calc R 1
C C10 0.91396(9) 0.1954(3) 0.66484(6) 0.0166(2) Uani d . 1
H H10A 0.9363 0.2990 0.7091 0.020 Uiso calc R 1
C C11 0.97716(9) 0.1544(3) 0.63748(6) 0.0160(2) Uani d . 1
C C12 0.94501(9) 0.0010(3) 0.57145(6) 0.0168(2) Uani d . 1
H H12A 0.9887 -0.0306 0.5544 0.020 Uiso calc R 1
C C13 0.84620(9) -0.1048(3) 0.53123(6) 0.0158(2) Uani d . 1

loop_
_atom_site_aniso_label
_atom_site_aniso_U_11
_atom_site_aniso_U_22
_atom_site_aniso_U_33
_atom_site_aniso_U_12
_atom_site_aniso_U_13
_atom_site_aniso_U_23
Cl1 0.01953(14) 0.02659(16) 0.01310(11) -0.00062(11) 0.00753(10) -0.00288(10)
Cl2 0.01338(12) 0.02623(16) 0.01906(13) -0.00298(10) 0.00581(10) -0.00243(11)
O1 0.0135(4) 0.0204(4) 0.0165(4) -0.0006(3) 0.0068(3) 0.0018(3)
O2 0.0189(4) 0.0328(6) 0.0191(4) -0.0045(4) 0.0089(3) 0.0054(4)
C1 0.0155(5) 0.0211(6) 0.0149(5) 0.0020(4) 0.0060(4) 0.0017(4)
C2 0.0134(5) 0.0204(6) 0.0162(5) 0.0015(4) 0.0058(4) -0.0014(4)
C3 0.0140(5) 0.0191(6) 0.0177(5) -0.0007(4) 0.0080(4) -0.0011(4)
C4 0.0129(4) 0.0180(5) 0.0158(4) 0.0001(4) 0.0073(4) 0.0000(4)
C5 0.0145(5) 0.0180(6) 0.0160(5) -0.0002(4) 0.0073(4) 0.0007(4)
C6 0.0152(5) 0.0183(6) 0.0155(5) -0.0005(4) 0.0065(4) 0.0022(4)
C7 0.0136(5) 0.0182(5) 0.0166(5) -0.0001(4) 0.0066(4) 0.0014(4)
C8 0.0139(5) 0.0162(5) 0.0141(4) 0.0000(4) 0.0063(4) 0.0019(4)
C9 0.0155(5) 0.0203(6) 0.0154(5) 0.0009(4) 0.0085(4) 0.0009(4)
C10 0.0161(5) 0.0176(5) 0.0148(4) 0.0001(4) 0.0068(4) -0.0007(4)
C11 0.0128(5) 0.0181(6) 0.0153(5) 0.0002(4) 0.0057(4) 0.0012(4)
C12 0.0149(5) 0.0209(6) 0.0145(4) 0.0001(4) 0.0074(4) 0.0005(4)
C13 0.0162(5) 0.0183(5) 0.0121(4) -0.0006(4) 0.0065(4) 0.0004(4)

loop_
_atom_type_symbol
_atom_type_description
_atom_type_scat_dispersion_real
_atom_type_scat_dispersion_imag
_atom_type_scat_source
C C 0.0033 0.0016 'International Tables Vol C Tables 4.2.6.8 and 6.1.1.4'
H H 0.0000 0.0000 'International Tables Vol C Tables 4.2.6.8 and 6.1.1.4'
O O 0.0106 0.0060 'International Tables Vol C Tables 4.2.6.8 and 6.1.1.4'
Cl Cl 0.1484 0.1585 'International Tables Vol C Tables 4.2.6.8 and 6.1.1.4'

loop_
_geom_angle_atom_site_label_1
_geom_angle_atom_site_label_2
_geom_angle_atom_site_label_3
_geom_angle
C1 O1 C4 106.33(9)
C2 C1 O1 111.09(11)
C2 C1 H1A 124.5
O1 C1 H1A 124.5
C1 C2 C3 106.16(11)
C1 C2 H2A 126.9
C3 C2 H2A 126.9
C4 C3 C2 106.64(11)
C4 C3 H3A 126.7
C2 C3 H3A 126.7
C3 C4 O1 109.78(10)
C3 C4 C5 131.26(11)
O1 C4 C5 118.85(10)
C6 C5 C4 126.25(11)
C6 C5 H5A 116.9
C4 C5 H5A 116.9
C5 C6 C7 119.44(11)
C5 C6 H6A 120.3
C7 C6 H6A 120.3
O2 C7 C6 122.56(11)
O2 C7 C8 117.25(10)
C6 C7 C8 120.14(10)
C13 C8 C9 117.49(11)
C13 C8 C7 126.42(11)
C9 C8 C7 116.01(11)
C10 C9 C8 122.17(11)
C10 C9 H9A 118.9
C8 C9 H9A 118.9
C9 C10 C11 118.35(11)
C9 C10 H10A 120.8
C11 C10 H10A 120.8
C12 C11 C10 121.57(11)
C12 C11 Cl2 118.81(9)
C10 C11 Cl2 119.62(9)
C11 C12 C13 118.75(11)
C11 C12 H12A 120.6
C13 C12 H12A 120.6
C12 C13 C8 121.61(10)
C12 C13 Cl1 116.33(9)
C8 C13 Cl1 122.02(9)

loop_
_geom_bond_atom_site_label_1
_geom_bond_atom_site_label_2
_geom_bond_distance
Cl1 C13 1.7411(12)
Cl2 C11 1.7365(12)
O1 C1 1.3640(14)
O1 C4 1.3783(15)
O2 C7 1.2256(15)
C1 C2 1.3551(18)
C1 H1A 0.9300
C2 C3 1.4265(17)
C2 H2A 0.9300
C3 C4 1.3661(17)
C3 H3A 0.9300
C4 C5 1.4277(16)
C5 C6 1.3502(17)
C5 H5A 0.9300
C6 C7 1.4672(16)
C6 H6A 0.9300
C7 C8 1.5093(17)
C8 C13 1.3979(16)
C8 C9 1.3991(17)
C9 C10 1.3869(17)
C9 H9A 0.9300
C10 C11 1.3885(17)
C10 H10A 0.9300
C11 C12 1.3873(17)
C12 C13 1.3914(17)
C12 H12A 0.9300

loop_
_geom_hbond_atom_site_label_D
_geom_hbond_atom_site_label_H
_geom_hbond_atom_site_label_A
_geom_hbond_site_symmetry_A
_geom_hbond_distance_DH
_geom_hbond_distance_HA
_geom_hbond_distance_DA
_geom_hbond_angle_DHA
_geom_hbond_publ_flag
C5 H5A O2 1_555 0.9300 2.4568 2.797(2) 101.64 y
C5 H5A O2 3_646 0.9300 2.4951 3.308(2) 146.09 y
C6 H6A Cl1 1_555 0.9302 2.8270 3.194(2) 104.82 y

loop_
_geom_torsion_atom_site_label_1
_geom_torsion_atom_site_label_2
_geom_torsion_atom_site_label_3
_geom_torsion_atom_site_label_4
_geom_torsion
C4 O1 C1 C2 -0.11(14)
O1 C1 C2 C3 0.04(15)
C1 C2 C3 C4 0.05(14)
C2 C3 C4 O1 -0.12(14)
C2 C3 C4 C5 -176.23(13)
C1 O1 C4 C3 0.14(14)
C1 O1 C4 C5 176.81(11)
C3 C4 C5 C6 175.70(14)
O1 C4 C5 C6 -0.1(2)
C4 C5 C6 C7 -178.40(12)
C5 C6 C7 O2 -6.5(2)
C5 C6 C7 C8 176.26(12)
O2 C7 C8 C13 136.46(14)
C6 C7 C8 C13 -46.15(19)
O2 C7 C8 C9 -40.06(17)
C6 C7 C8 C9 137.33(12)
C13 C8 C9 C10 2.16(19)
C7 C8 C9 C10 179.00(11)
C8 C9 C10 C11 -2.14(19)
C9 C10 C11 C12 0.11(19)
C9 C10 C11 Cl2 -179.27(10)
C10 C11 C12 C13 1.80(19)
Cl2 C11 C12 C13 -178.83(10)
C11 C12 C13 C8 -1.76(19)
C11 C12 C13 Cl1 -179.54(10)
C9 C8 C13 C12 -0.17(18)
C7 C8 C13 C12 -176.64(12)
C9 C8 C13 Cl1 177.49(10)
C7 C8 C13 Cl1 1.02(18)

loop_
_cod_related_entry_id
_cod_related_entry_database
_cod_related_entry_code
1 ChemSpider 30654975
